data_4347048
loop_
_publ_author_name
'Corbo, Robert'
'Ryan, Gemma F.'
'Haghighatbin, Mohammad A.'
'Hogan, Conor F.'
'Wilson, David J. D.'
'Hulett, Mark D.'
'Barnard, Peter J.'
'Dutton, Jason L.'

_publ_section_title
;
 Access to the Parent Tetrakis(pyridine)gold(III) Trication, Facile
 Formation of Rare Au(III) Terminal Hydroxides, and Preliminary Studies of
 Biological Properties.
;
_journal_issue 6
_journal_name_full 'Inorganic chemistry'
_journal_page_first 2830
_journal_page_last 2839
_journal_paper_doi 10.1021/acs.inorgchem.5b02667
_journal_volume 55
_journal_year 2016
_chemical_formula_sum 'C20 H20 Au2 B2 F8 N4'
_chemical_formula_weight 883.95
_space_group_IT_number 68
_space_group_name_Hall '-C 2a 2ac'
_space_group_name_H-M_alt 'C c c a :2'
_symmetry_cell_setting orthorhombic
_symmetry_space_group_name_H-M 'C c c a :2'
_atom_sites_solution_hydrogens geom
_atom_sites_solution_primary direct
_atom_sites_solution_secondary difmap
_audit_creation_method SHELXL-97
_cell_angle_alpha 90.00
_cell_angle_beta 90.00
_cell_angle_gamma 90.00
_cell_formula_units_Z 8
_cell_length_a 19.814(4)
_cell_length_b 19.863(4)
_cell_length_c 12.427(3)
_cell_measurement_reflns_used 8453
_cell_measurement_temperature 173(2)
_cell_measurement_theta_max 29.2980
_cell_measurement_theta_min 4.8510
_cell_volume 4890.8(18)
_computing_cell_refinement 'CrysAlisPro, Agilent Technologies'
_computing_data_collection 'CrysAlisPro, Agilent Technologies'
_computing_data_reduction 'CrysAlisPro, Agilent Technologies'
_computing_molecular_graphics SHELXP
_computing_publication_material SHELXP
_computing_structure_refinement 'SHELXL-97 (Sheldrick, 2008)'
_computing_structure_solution 'SHELXS-97 (Sheldrick, 2008)'
_diffrn_ambient_temperature 173(2)
_diffrn_measured_fraction_theta_full 0.999
_diffrn_measured_fraction_theta_max 0.999
_diffrn_measurement_device_type 'Xcalibur, Atlas, Gemini'
_diffrn_measurement_method '\w scans'
_diffrn_radiation_monochromator graphite
_diffrn_radiation_source 'fine-focus sealed tube'
_diffrn_radiation_type MoK\a
_diffrn_radiation_wavelength 0.71073
_diffrn_reflns_av_R_equivalents 0.0483
_diffrn_reflns_av_sigmaI/netI 0.0202
_diffrn_reflns_limit_h_max 24
_diffrn_reflns_limit_h_min -22
_diffrn_reflns_limit_k_max 22
_diffrn_reflns_limit_k_min -24
_diffrn_reflns_limit_l_max 15
_diffrn_reflns_limit_l_min -15
_diffrn_reflns_number 22463
_diffrn_reflns_theta_full 26.37
_diffrn_reflns_theta_max 26.37
_diffrn_reflns_theta_min 2.90
_exptl_absorpt_coefficient_mu 12.063
_exptl_absorpt_correction_T_max 0.3255
_exptl_absorpt_correction_T_min 0.1766
_exptl_absorpt_correction_type multi-scan
_exptl_absorpt_process_details 'CrysAlisPro, Agilent Technologies'
_exptl_crystal_colour colorless
_exptl_crystal_density_diffrn 2.401
_exptl_crystal_density_method 'not measured'
_exptl_crystal_description plate
_exptl_crystal_F_000 3264
_exptl_crystal_size_max 0.22
_exptl_crystal_size_mid 0.15
_exptl_crystal_size_min 0.12
_refine_diff_density_max 2.248
_refine_diff_density_min -2.352
_refine_diff_density_rms 0.185
_refine_ls_extinction_method none
_refine_ls_goodness_of_fit_ref 1.224
_refine_ls_hydrogen_treatment constr
_refine_ls_matrix_type full
_refine_ls_number_parameters 163
_refine_ls_number_reflns 2511
_refine_ls_number_restraints 0
_refine_ls_restrained_S_all 1.224
_refine_ls_R_factor_all 0.0410
_refine_ls_R_factor_gt 0.0355
_refine_ls_shift/su_max 0.001
_refine_ls_shift/su_mean 0.000
_refine_ls_structure_factor_coef Fsqd
_refine_ls_weighting_details 'calc w=1/[\s^2^(Fo^2^)+(0.0443P)^2^+47.9784P] where P=(Fo^2^+2Fc^2^)/3'
_refine_ls_weighting_scheme calc
_refine_ls_wR_factor_gt 0.0991
_refine_ls_wR_factor_ref 0.1022
_reflns_number_gt 2210
_reflns_number_total 2511
_reflns_threshold_expression >2sigma(I)
_cod_data_source_file ic5b02667_si_002.cif
_cod_data_source_block 2pyr
_cod_original_cell_volume 4890.9(17)
_cod_original_sg_symbol_H-M Ccca
_cod_database_code 4347048

loop_
_symmetry_equiv_pos_as_xyz
'x, y, z'
'-x+1/2, -y, z'
'-x, y, -z+1/2'
'x+1/2, -y, -z+1/2'
'x+1/2, y+1/2, z'
'-x+1, -y+1/2, z'
'-x+1/2, y+1/2, -z+1/2'
'x+1, -y+1/2, -z+1/2'
'-x, -y, -z'
'x-1/2, y, -z'
'x, -y, z-1/2'
'-x-1/2, y, z-1/2'
'-x+1/2, -y+1/2, -z'
'x, y+1/2, -z'
'x+1/2, -y+1/2, z-1/2'
'-x, y+1/2, z-1/2'

loop_
_atom_site_label
_atom_site_type_symbol
_atom_site_fract_x
_atom_site_fract_y
_atom_site_fract_z
_atom_site_U_iso_or_equiv
_atom_site_adp_type
_atom_site_occupancy
_atom_site_symmetry_multiplicity
_atom_site_calc_flag
_atom_site_refinement_flags
Au1 Au 0.010051(16) 0.507335(14) 0.371809(17) 0.02696(14) Uani 1 1 d .
N1 N -0.0600(3) 0.5813(3) 0.3754(4) 0.0277(12) Uani 1 1 d .
C11 C -0.0418(4) 0.6455(4) 0.3711(5) 0.0324(16) Uani 1 1 d .
H11A H 0.0048 0.6565 0.3686 0.039 Uiso 1 1 calc R
C12 C -0.1263(4) 0.5655(4) 0.3795(5) 0.0307(16) Uani 1 1 d .
H12A H -0.1394 0.5195 0.3823 0.037 Uiso 1 1 calc R
C13 C -0.1560(4) 0.6814(4) 0.3758(6) 0.0390(19) Uani 1 1 d .
H13A H -0.1888 0.7163 0.3769 0.047 Uiso 1 1 calc R
C14 C -0.1752(4) 0.6147(4) 0.3798(5) 0.0359(17) Uani 1 1 d .
H14A H -0.2216 0.6028 0.3826 0.043 Uiso 1 1 calc R
C21 C -0.0885(4) 0.6962(4) 0.3704(6) 0.0395(19) Uani 1 1 d .
H21A H -0.0741 0.7418 0.3661 0.047 Uiso 1 1 calc R
N2 N 0.0827(3) 0.4365(3) 0.3596(4) 0.0275(12) Uani 1 1 d .
F4 F 0.1335(3) 0.6379(3) 0.3973(4) 0.0668(16) Uani 1 1 d .
F3 F 0.1883(2) 0.6882(2) 0.5347(5) 0.0572(14) Uani 1 1 d .
C26 C 0.0680(4) 0.3701(4) 0.3591(5) 0.0337(16) Uani 1 1 d .
H26A H 0.0223 0.3564 0.3657 0.040 Uiso 1 1 calc R
F2 F 0.1648(3) 0.5787(3) 0.5409(5) 0.0796(19) Uani 1 1 d .
F1 F 0.0810(3) 0.6565(4) 0.5520(5) 0.084(2) Uani 1 1 d .
C25 C 0.1171(5) 0.3221(4) 0.3494(7) 0.045(2) Uani 1 1 d .
H25A H 0.1054 0.2757 0.3493 0.054 Uiso 1 1 calc R
B1 B 0.1420(4) 0.6401(4) 0.5075(8) 0.0378(19) Uani 1 1 d .
C24 C 0.1473(4) 0.4545(4) 0.3494(6) 0.0393(17) Uani 1 1 d .
H24A H 0.1584 0.5010 0.3496 0.047 Uiso 1 1 calc R
C23 C 0.1832(4) 0.3415(5) 0.3399(7) 0.050(2) Uani 1 1 d .
H23A H 0.2181 0.3088 0.3343 0.060 Uiso 1 1 calc R
C22 C 0.1981(4) 0.4083(5) 0.3385(7) 0.052(2) Uani 1 1 d .
H22A H 0.2435 0.4229 0.3300 0.062 Uiso 1 1 calc R

loop_
_atom_site_aniso_label
_atom_site_aniso_U_11
_atom_site_aniso_U_22
_atom_site_aniso_U_33
_atom_site_aniso_U_23
_atom_site_aniso_U_13
_atom_site_aniso_U_12
Au1 0.0286(2) 0.02774(19) 0.0246(2) 0.00093(9) 0.00044(9) 0.00330(9)
N1 0.030(3) 0.030(3) 0.024(3) 0.001(2) 0.001(2) -0.003(2)
C11 0.022(4) 0.038(4) 0.037(4) 0.000(3) -0.001(3) -0.002(3)
C12 0.028(4) 0.033(4) 0.032(4) 0.001(3) 0.000(3) -0.005(3)
C13 0.035(5) 0.038(4) 0.044(5) -0.003(3) 0.000(3) 0.012(3)
C14 0.029(4) 0.038(4) 0.040(4) -0.002(3) -0.001(3) 0.004(3)
C21 0.044(5) 0.026(4) 0.048(5) -0.001(3) 0.004(3) 0.001(3)
N2 0.029(3) 0.030(3) 0.023(3) 0.002(2) 0.005(2) -0.001(2)
F4 0.063(4) 0.080(4) 0.057(3) -0.001(3) -0.004(3) 0.013(3)
F3 0.036(3) 0.032(2) 0.104(4) 0.000(2) -0.012(3) -0.0057(19)
C26 0.024(4) 0.041(4) 0.036(4) -0.002(3) 0.001(3) 0.003(3)
F2 0.088(4) 0.035(3) 0.115(5) 0.029(3) -0.040(4) -0.018(3)
F1 0.030(3) 0.135(6) 0.088(4) -0.033(4) 0.020(3) -0.017(3)
C25 0.047(6) 0.038(4) 0.049(5) -0.001(4) 0.001(4) 0.010(4)
B1 0.028(4) 0.031(4) 0.054(5) 0.006(4) 0.001(4) 0.001(3)
C24 0.036(5) 0.039(4) 0.043(4) 0.001(3) 0.005(3) -0.002(3)
C23 0.043(5) 0.059(6) 0.048(5) -0.001(4) 0.004(4) 0.023(4)
C22 0.025(4) 0.077(7) 0.054(5) 0.004(5) 0.002(4) 0.003(4)

loop_
_atom_type_symbol
_atom_type_description
_atom_type_scat_dispersion_real
_atom_type_scat_dispersion_imag
_atom_type_scat_source
C C 0.0033 0.0016 'International Tables Vol C Tables 4.2.6.8 and 6.1.1.4'
H H 0.0000 0.0000 'International Tables Vol C Tables 4.2.6.8 and 6.1.1.4'
B B 0.0013 0.0007 'International Tables Vol C Tables 4.2.6.8 and 6.1.1.4'
N N 0.0061 0.0033 'International Tables Vol C Tables 4.2.6.8 and 6.1.1.4'
F F 0.0171 0.0103 'International Tables Vol C Tables 4.2.6.8 and 6.1.1.4'
Au Au -2.0133 8.8022 'International Tables Vol C Tables 4.2.6.8 and 6.1.1.4'

loop_
_geom_angle_atom_site_label_1
_geom_angle_atom_site_label_2
_geom_angle_atom_site_label_3
_geom_angle
_geom_angle_site_symmetry_1
_geom_angle_site_symmetry_3
N2 Au1 N1 176.2(2) . .
N2 Au1 Au1 91.06(15) . 3
N1 Au1 Au1 86.11(13) . 3
N2 Au1 Au1 95.71(14) . 9_566
N1 Au1 Au1 87.66(13) . 9_566
Au1 Au1 Au1 164.51(2) 3 9_566
C11 N1 C12 119.3(7) . .
C11 N1 Au1 120.7(5) . .
C12 N1 Au1 120.0(5) . .
N1 C11 C21 121.6(7) . .
N1 C11 H11A 119.2 . .
C21 C11 H11A 119.2 . .
N1 C12 C14 121.3(7) . .
N1 C12 H12A 119.4 . .
C14 C12 H12A 119.4 . .
C21 C13 C14 118.4(7) . .
C21 C13 H13A 120.8 . .
C14 C13 H13A 120.8 . .
C12 C14 C13 119.3(8) . .
C12 C14 H14A 120.4 . .
C13 C14 H14A 120.4 . .
C11 C21 C13 120.1(8) . .
C11 C21 H21A 119.9 . .
C13 C21 H21A 119.9 . .
C24 N2 C26 117.9(6) . .
C24 N2 Au1 120.3(5) . .
C26 N2 Au1 121.8(5) . .
N2 C26 C25 121.9(7) . .
N2 C26 H26A 119.1 . .
C25 C26 H26A 119.1 . .
C26 C25 C23 119.5(8) . .
C26 C25 H25A 120.3 . .
C23 C25 H25A 120.3 . .
F2 B1 F1 112.5(7) . .
F2 B1 F3 109.1(7) . .
F1 B1 F3 109.0(7) . .
F2 B1 F4 108.3(7) . .
F1 B1 F4 107.5(7) . .
F3 B1 F4 110.4(7) . .
N2 C24 C22 122.4(8) . .
N2 C24 H24A 118.8 . .
C22 C24 H24A 118.8 . .
C22 C23 C25 118.8(8) . .
C22 C23 H23A 120.6 . .
C25 C23 H23A 120.6 . .
C23 C22 C24 119.5(8) . .
C23 C22 H22A 120.2 . .
C24 C22 H22A 120.2 . .

loop_
_geom_bond_atom_site_label_1
_geom_bond_atom_site_label_2
_geom_bond_distance
_geom_bond_site_symmetry_2
Au1 N2 2.019(6) .
Au1 N1 2.022(6) .
Au1 Au1 3.0535(7) 3
Au1 Au1 3.2240(8) 9_566
N1 C11 1.327(9) .
N1 C12 1.350(9) .
C11 C21 1.368(11) .
C11 H11A 0.9500 .
C12 C14 1.376(11) .
C12 H12A 0.9500 .
C13 C21 1.371(12) .
C13 C14 1.380(11) .
C13 H13A 0.9500 .
C14 H14A 0.9500 .
C21 H21A 0.9500 .
N2 C24 1.334(10) .
N2 C26 1.351(9) .
F4 B1 1.381(11) .
F3 B1 1.368(9) .
C26 C25 1.366(11) .
C26 H26A 0.9500 .
F2 B1 1.364(9) .
F1 B1 1.368(10) .
C25 C23 1.372(13) .
C25 H25A 0.9500 .
C24 C22 1.369(12) .
C24 H24A 0.9500 .
C23 C22 1.360(13) .
C23 H23A 0.9500 .
C22 H22A 0.9500 .

loop_
_geom_torsion_atom_site_label_1
_geom_torsion_atom_site_label_2
_geom_torsion_atom_site_label_3
_geom_torsion_atom_site_label_4
_geom_torsion
_geom_torsion_site_symmetry_1
N2 Au1 N1 C11 -50(4) .
Au1 Au1 N1 C11 -92.1(4) 3
Au1 Au1 N1 C11 102.1(5) 9_566
N2 Au1 N1 C12 128(3) .
Au1 Au1 N1 C12 86.3(4) 3
Au1 Au1 N1 C12 -79.5(4) 9_566
C12 N1 C11 C21 -0.3(9) .
Au1 N1 C11 C21 178.1(5) .
C11 N1 C12 C14 -0.2(9) .
Au1 N1 C12 C14 -178.6(5) .
N1 C12 C14 C13 -0.1(10) .
C21 C13 C14 C12 0.8(10) .
N1 C11 C21 C13 1.1(10) .
C14 C13 C21 C11 -1.3(11) .
N1 Au1 N2 C24 49(4) .
Au1 Au1 N2 C24 91.4(5) 3
Au1 Au1 N2 C24 -102.5(5) 9_566
N1 Au1 N2 C26 -129(3) .
Au1 Au1 N2 C26 -87.2(5) 3
Au1 Au1 N2 C26 78.9(5) 9_566
C24 N2 C26 C25 0.5(10) .
Au1 N2 C26 C25 179.1(6) .
N2 C26 C25 C23 0.0(12) .
C26 N2 C24 C22 0.1(11) .
Au1 N2 C24 C22 -178.5(6) .
C26 C25 C23 C22 -1.1(13) .
C25 C23 C22 C24 1.7(13) .
N2 C24 C22 C23 -1.2(13) .
